data_4038726
loop_
_publ_author_name
'Yang, Xu-Wen'
'Li, Dong-Hui'
'Song, A-Xiang'
'Liu, Feng-Shou'

_publ_section_title
;
 &quot;Bulky-Yet-Flexible&quot; \a-Diimine Palladium-Catalyzed Reductive
 Heck Cross-Coupling: Highly Anti-Markovnikov-Selective Hydroarylation of
 Alkene in Air.
;
_journal_name_full 'The Journal of organic chemistry'
_journal_paper_doi 10.1021/acs.joc.0c01509
_journal_year 2020
_chemical_formula_moiety 'C78 H60 Cl2 N2 Pd, 2(C H2 Cl2)'
_chemical_formula_sum 'C80 H64 Cl6 N2 Pd'
_chemical_formula_weight 1372.43
_space_group_crystal_system triclinic
_space_group_IT_number 2
_space_group_name_Hall '-P 1'
_space_group_name_H-M_alt 'P -1'
_atom_sites_solution_hydrogens geom
_atom_sites_solution_primary dual
_audit_creation_date 2019-06-06
_audit_creation_method
;
Olex2 1.2
(compiled 2018.05.29 svn.r3508 for OlexSys, GUI svn.r5506)
;
_cell_angle_alpha 96.356(2)
_cell_angle_beta 92.889(5)
_cell_angle_gamma 91.174(5)
_cell_formula_units_Z 2
_cell_length_a 12.0249(9)
_cell_length_b 14.3002(4)
_cell_length_c 21.4777(5)
_cell_measurement_reflns_used 10092
_cell_measurement_temperature 100.02(10)
_cell_measurement_theta_max 73.4620
_cell_measurement_theta_min 3.5030
_cell_volume 3664.6(3)
_computing_cell_refinement 'CrysAlisPro 1.171.38.43f (Rigaku OD, 2015)'
_computing_data_collection 'CrysAlisPro 1.171.38.43f (Rigaku OD, 2015)'
_computing_data_reduction 'CrysAlisPro 1.171.38.43f (Rigaku OD, 2015)'
_computing_molecular_graphics 'Olex2 (Dolomanov et al., 2009)'
_computing_publication_material 'Olex2 (Dolomanov et al., 2009)'
_computing_structure_refinement 'ShelXL (Sheldrick, 2015)'
_computing_structure_solution 'ShelXT (Sheldrick, 2015)'
_diffrn_ambient_environment N~2~
_diffrn_ambient_temperature 100.02(10)
_diffrn_detector 'CCD plate'
_diffrn_detector_area_resol_mean 5.2684
_diffrn_detector_type AtlasS2
_diffrn_measured_fraction_theta_full 0.994
_diffrn_measured_fraction_theta_max 0.963
_diffrn_measurement_details
;
List of Runs (angles in degrees, time in seconds):

  # Type    Start    End  Width  t~exp~   \w     \q     \k     \f   Frames
--------------------------------------------------------------------------
  1  \w    -67.00  28.00   1.00    1.00    --  -40.98  57.00  60.00   95
  2  \w    -90.00  -8.00   1.00    1.00    --  -40.98 -77.00 -90.00   82
  3  \w    -94.00 -54.00   1.00    1.00    --  -40.98 125.00   0.00   40
  4  \w     32.00  59.00   1.00    2.00    --  106.95 -77.00-120.00   27
  5  \w     38.00 127.00   1.00    2.00    --  106.95 -36.00-140.00   89
  6  \w     98.00 178.00   1.00    2.00    --  106.95  61.00   0.00   80
  7  \w     95.00 168.00   1.00    2.00    --  106.95 125.00 -60.00   73
  8  \w     35.00 141.00   1.00    2.00    --  106.95 -15.00   0.00  106
  9  \w     26.00 107.00   1.00    2.00    --  106.95 -94.00 150.00   81
 10  \w    -65.00   3.00   1.00    1.00    --  -41.23  38.00 150.00   68
 11  \w   -113.00 -13.00   1.00    1.00    --  -41.23 -57.00 150.00  100
 12  \w     42.00  99.00   1.00    2.00    --  106.95 -94.00-120.00   57
 13  \w    152.00 178.00   1.00    2.00    --  106.95  45.00  30.00   26
 14  \w    126.00 176.00   1.00    2.00    --  106.95 125.00-150.00   50
 15  \w     47.00  73.00   1.00    2.00    --  106.95-125.00  90.00   26
 16  \w     81.00 145.00   1.00    2.00    --  106.95  45.00  30.00   64
 17  \w     94.00 121.00   1.00    2.00    --  106.95-125.00  90.00   27
 18  \w     37.00  76.00   1.00    2.00    --  106.95 -45.00  90.00   39
 19  \w     84.00 110.00   1.00    2.00    --  106.95 -45.00  90.00   26
 20  \w     69.00 104.00   1.00    2.00    --  106.95 -94.00 -90.00   35
 21  \w     61.00 136.00   1.00    2.00    --  106.95 -77.00 -60.00   75
;
_diffrn_measurement_device 'four-circle diffractometer'
_diffrn_measurement_device_type 'SuperNova, Dual, Cu at zero, AtlasS2'
_diffrn_measurement_method '\w scans'
_diffrn_orient_matrix_type 'CrysAlisPro convention (1999,Acta A55,543-557)'
_diffrn_orient_matrix_UB_11 -0.0280468000
_diffrn_orient_matrix_UB_12 -0.0688864000
_diffrn_orient_matrix_UB_13 0.0475975000
_diffrn_orient_matrix_UB_21 0.0521036000
_diffrn_orient_matrix_UB_22 -0.0804991000
_diffrn_orient_matrix_UB_23 -0.0415738000
_diffrn_orient_matrix_UB_31 0.1138636000
_diffrn_orient_matrix_UB_32 0.0230765000
_diffrn_orient_matrix_UB_33 0.0350654000
_diffrn_radiation_monochromator mirror
_diffrn_radiation_probe x-ray
_diffrn_radiation_type CuK\a
_diffrn_radiation_wavelength 1.54184
_diffrn_reflns_av_R_equivalents 0.0852
_diffrn_reflns_av_unetI/netI 0.0974
_diffrn_reflns_Laue_measured_fraction_full 0.994
_diffrn_reflns_Laue_measured_fraction_max 0.963
_diffrn_reflns_limit_h_max 14
_diffrn_reflns_limit_h_min -9
_diffrn_reflns_limit_k_max 17
_diffrn_reflns_limit_k_min -17
_diffrn_reflns_limit_l_max 26
_diffrn_reflns_limit_l_min -25
_diffrn_reflns_number 27478
_diffrn_reflns_point_group_measured_fraction_full 0.994
_diffrn_reflns_point_group_measured_fraction_max 0.963
_diffrn_reflns_theta_full 67.684
_diffrn_reflns_theta_max 73.790
_diffrn_reflns_theta_min 2.073
_diffrn_source 'micro-focus sealed X-ray tube'
_diffrn_source_type 'SuperNova (Cu) X-ray Source'
_exptl_absorpt_coefficient_mu 4.378
_exptl_absorpt_correction_T_max 1.00000
_exptl_absorpt_correction_T_min 0.28874
_exptl_absorpt_correction_type multi-scan
_exptl_absorpt_process_details
;
CrysAlisPro 1.171.38.43f (Rigaku Oxford Diffraction, 2015)
Empirical absorption correction using spherical harmonics,
 implemented in SCALE3 ABSPACK scaling algorithm.
;
_exptl_crystal_colour yellow
_exptl_crystal_colour_primary yellow
_exptl_crystal_density_diffrn 1.244
_exptl_crystal_description block
_exptl_crystal_F_000 1412
_exptl_crystal_size_max 0.12
_exptl_crystal_size_mid 0.11
_exptl_crystal_size_min 0.1
_refine_diff_density_max 3.836
_refine_diff_density_min -3.066
_refine_diff_density_rms 0.354
_refine_ls_extinction_method none
_refine_ls_goodness_of_fit_ref 1.020
_refine_ls_hydrogen_treatment constr
_refine_ls_matrix_type full
_refine_ls_number_parameters 804
_refine_ls_number_reflns 14263
_refine_ls_number_restraints 13
_refine_ls_restrained_S_all 1.919
_refine_ls_R_factor_all 0.0951
_refine_ls_R_factor_gt 0.0833
_refine_ls_shift/su_max 0.000
_refine_ls_shift/su_mean 0.000
_refine_ls_structure_factor_coef Fsqd
_refine_ls_weighting_details 'w=1/[\s^2^(Fo^2^)+(0.2000P)^2^] where P=(Fo^2^+2Fc^2^)/3'
_refine_ls_weighting_scheme calc
_refine_ls_wR_factor_gt 0.1504
_refine_ls_wR_factor_ref 0.2050
_reflns_Friedel_coverage 0.000
_reflns_number_gt 12059
_reflns_number_total 14263
_reflns_threshold_expression 'I > 2\s(I)'
_cod_data_source_file jo0c01509_si_001.cif
_cod_data_source_block pdcl3
_cod_database_code 4038726
_shelx_shelxl_version_number 2018/3
_shelx_space_group_comment
;
The symmetry employed for this shelxl refinement is uniquely defined
by the following loop, which should always be used as a source of
symmetry information in preference to the above space-group names.
They are only intended as comments.
;
_shelx_estimated_absorpt_t_max 0.669
_shelx_estimated_absorpt_t_min 0.622
_reflns_odcompleteness_completeness 99.48
_reflns_odcompleteness_iscentric 1
_reflns_odcompleteness_theta 66.97
_olex2_refinement_description
;
1. Fixed Uiso
 At 1.2 times of:
  All C(H) groups, All C(H,H) groups
 At 1.5 times of:
  All C(H,H,H) groups
2. Rigid bond restraints
 C023, C01U
 with sigma for 1-2 distances of 0.01 and sigma for 1-3 distances of 0.01
3. Uiso/Uaniso restraints and constraints
C023 \\sim C01U: within 2A with sigma of 0.002 and sigma for terminal atoms of
0.004
Uanis(C02G) \\sim Ueq: with sigma of 0.002 and sigma for terminal atoms of 0.004
4.a Ternary CH refined with riding coordinates:
 C00I(H00I), C012(H012), C01H(H01H), C01I(H01I)
4.b Secondary CH2 refined with riding coordinates:
 C028(H02A,H02G), C02G(H02J,H02O)
4.c Aromatic/amide H refined with riding coordinates:
 C00D(H00D), C00F(H00F), C00H(H00H), C00T(H00T), C00U(H00U), C00W(H00W),
 C00Y(H00Y), C00Z(H00Z), C013(H013), C015(H015), C016(H016), C017(H017),
 C018(H018), C01C(H01C), C01D(H01D), C01E(H01E), C01F(H01F), C01J(H01J),
 C01L(H01L), C01M(H01M), C01N(H01N), C01P(H01P), C01Q(H01Q), C01R(H01R),
 C01S(H01S), C01T(H01T), C01U(H01U), C01W(H01W), C01X(H01X), C01Y(H01Y),
 C01Z(H01Z), C020(H020), C021(H021), C022(H022), C024(H024), C025(H025),
 C026(H026), C027(H027), C029(H029), C02B(H02B), C02C(H02C), C02D(H02D),
 C02E(H02E), C02F(H02F), C02H(H02H), C02I(H02I), C02K(H02K), C02L(H02L),
 C02M(H02M), C02N(H02N)
4.d Idealised Me refined as rotating group:
 C00N(H00A,H00B,H00C), C00S(H00E,H00G,H00J)
;
_olex2_submission_special_instructions 'No special instructions were received'
_oxdiff_exptl_absorpt_empirical_details
;
Empirical correction (ABSPACK) includes:
- Absorption correction using spherical harmonics
- Frame scaling
;
_oxdiff_exptl_absorpt_empirical_full_max 2.815
_oxdiff_exptl_absorpt_empirical_full_min 0.623

loop_
_space_group_symop_operation_xyz
'x, y, z'
'-x, -y, -z'

loop_
_atom_site_label
_atom_site_type_symbol
_atom_site_fract_x
_atom_site_fract_y
_atom_site_fract_z
_atom_site_U_iso_or_equiv
_atom_site_adp_type
_atom_site_occupancy
_atom_site_site_symmetry_order
_atom_site_calc_flag
_atom_site_refinement_flags_posn
_atom_site_refinement_flags_adp
_atom_site_refinement_flags_occupancy
_atom_site_disorder_assembly
_atom_site_disorder_group
Pd1 Pd 0.25690(5) 0.74515(4) 0.74223(3) 0.0199(3) Uani 1 1 d . . . . .
Cl1 Cl 0.1263(2) 0.75144(19) 0.66244(12) 0.0310(5) Uani 1 1 d . . . . .
Cl2 Cl 0.1274(2) 0.7328(2) 0.81510(12) 0.0323(6) Uani 1 1 d . . . . .
Cl04 Cl -0.0061(3) 0.4465(3) 1.0755(3) 0.0723(13) Uani 1 1 d . . . . .
Cl05 Cl -0.0272(3) 0.2695(3) 0.9951(2) 0.0628(11) Uani 1 1 d . . . . .
Cl06 Cl 0.0201(3) 0.7730(3) 0.4876(3) 0.0741(14) Uani 1 1 d . . . . .
Cl07 Cl 0.0069(4) 0.9460(3) 0.5728(3) 0.0762(14) Uani 1 1 d . . . . .
N2 N 0.3855(6) 0.7400(5) 0.8077(4) 0.0170(15) Uani 1 1 d . . . . .
N1 N 0.3867(7) 0.7555(5) 0.6844(3) 0.0196(15) Uani 1 1 d . . . . .
C00D C 0.4012(9) 0.6830(7) 0.5153(4) 0.0235(19) Uani 1 1 d . . . . .
H00D H 0.404471 0.628366 0.487643 0.028 Uiso 1 1 calc R . . . .
C00E C 0.3826(7) 0.6769(6) 0.5786(4) 0.0161(16) Uani 1 1 d . . . . .
C00F C 0.4078(8) 0.8132(7) 0.9763(4) 0.0231(19) Uani 1 1 d . . . . .
H00F H 0.412187 0.868368 1.003734 0.028 Uiso 1 1 calc R . . . .
C00H C 0.4023(8) 0.6454(6) 0.9598(4) 0.0204(18) Uani 1 1 d . . . . .
H00H H 0.401759 0.588072 0.976432 0.025 Uiso 1 1 calc R . . . .
C00I C 0.3644(8) 0.9106(7) 0.8867(5) 0.0226(18) Uani 1 1 d . . . . .
H00I H 0.315524 0.891984 0.849312 0.027 Uiso 1 1 calc R . . . .
C00J C 0.3847(8) 0.7351(6) 0.8728(4) 0.0204(18) Uani 1 1 d . . . . .
C00K C 0.5987(8) 0.7599(6) 0.6989(5) 0.0226(19) Uani 1 1 d . . . . .
C00L C 0.3895(8) 0.8187(7) 0.9132(5) 0.0221(18) Uani 1 1 d . . . . .
C00M C 0.4200(8) 0.7276(7) 1.0003(5) 0.0229(19) Uani 1 1 d . . . . .
C00N C 0.3725(10) 0.5588(7) 0.8496(5) 0.030(2) Uani 1 1 d . . . . .
H00A H 0.437827 0.551555 0.825842 0.045 Uiso 1 1 calc GR . . . .
H00B H 0.308489 0.563717 0.821715 0.045 Uiso 1 1 calc GR . . . .
H00C H 0.362854 0.505120 0.872204 0.045 Uiso 1 1 calc GR . . . .
C00O C 0.3857(8) 0.7609(6) 0.6187(4) 0.0185(17) Uani 1 1 d . . . . .
C00P C 0.5711(9) 0.6934(7) 1.0832(5) 0.027(2) Uani 1 1 d . . . . .
C00Q C 0.6640(9) 0.7522(6) 0.7556(5) 0.025(2) Uani 1 1 d . . . . .
C00R C 0.3852(8) 0.6454(7) 0.8948(4) 0.0210(18) Uani 1 1 d . . . . .
C00S C 0.3822(8) 0.9354(6) 0.6425(4) 0.0227(19) Uani 1 1 d . . . . .
H00E H 0.315459 0.931249 0.664795 0.034 Uiso 1 1 calc GR . . . .
H00G H 0.380761 0.990585 0.620733 0.034 Uiso 1 1 calc GR . . . .
H00J H 0.445815 0.939332 0.671606 0.034 Uiso 1 1 calc GR . . . .
C00T C 0.2042(8) 0.9319(6) 0.9591(5) 0.0223(18) Uani 1 1 d . . . . .
H00T H 0.190011 0.867387 0.950838 0.027 Uiso 1 1 calc R . . . .
C00U C 0.4031(8) 0.8517(7) 0.5337(5) 0.0238(19) Uani 1 1 d . . . . .
H00U H 0.404377 0.909395 0.517610 0.029 Uiso 1 1 calc R . . . .
C00V C 0.2844(9) 0.5201(6) 0.5560(5) 0.025(2) Uani 1 1 d . . . . .
C00W C 0.1374(9) 0.9865(8) 0.9998(6) 0.033(2) Uani 1 1 d . . . . .
H00W H 0.079826 0.958290 1.019004 0.039 Uiso 1 1 calc R . . . .
C00X C 0.5951(9) 0.7423(7) 0.8069(5) 0.025(2) Uani 1 1 d . . . . .
C00Y C 0.3019(9) 0.4228(6) 0.5428(5) 0.028(2) Uani 1 1 d . . . . .
H00Y H 0.360503 0.396072 0.563849 0.033 Uiso 1 1 calc R . . . .
C00Z C 0.1481(10) 0.4048(8) 0.4657(6) 0.033(2) Uani 1 1 d . . . . .
H00Z H 0.104740 0.367031 0.435333 0.040 Uiso 1 1 calc R . . . .
C010 C 0.3895(8) 0.8507(7) 0.5966(5) 0.0246(19) Uani 1 1 d . . . . .
C011 C 0.7773(9) 0.7543(7) 0.7598(5) 0.031(2) Uani 1 1 d . . . . .
C012 C 0.3527(9) 0.5834(6) 0.6040(4) 0.0242(19) Uani 1 1 d . . . . .
H012 H 0.303822 0.599794 0.638480 0.029 Uiso 1 1 calc R . . . .
C013 C 0.1945(10) 0.5574(7) 0.5228(5) 0.032(2) Uani 1 1 d . . . . .
H013 H 0.179078 0.620947 0.530982 0.039 Uiso 1 1 calc R . . . .
C014 C 0.4811(7) 0.7435(6) 0.7830(4) 0.0196(17) Uani 1 1 d . . . . .
C015 C 0.6497(9) 0.7325(7) 0.8646(5) 0.029(2) Uani 1 1 d . . . . .
H015 H 0.609431 0.728414 0.900122 0.035 Uiso 1 1 calc R . . . .
C016 C 0.3123(8) 1.0708(6) 0.9439(5) 0.0235(19) Uani 1 1 d . . . . .
H016 H 0.371884 1.099187 0.926567 0.028 Uiso 1 1 calc R . . . .
C017 C 0.5676(9) 0.9611(7) 0.8932(5) 0.029(2) Uani 1 1 d . . . . .
H017 H 0.579538 0.931966 0.929467 0.035 Uiso 1 1 calc R . . . .
C018 C 0.8318(9) 0.7668(8) 0.7035(6) 0.037(3) Uani 1 1 d . . . . .
H018 H 0.909133 0.768513 0.703503 0.045 Uiso 1 1 calc R . . . .
C019 C 0.2914(8) 0.9730(6) 0.9308(5) 0.0223(19) Uani 1 1 d . . . . .
C01A C 0.4150(8) 0.7714(7) 0.4933(4) 0.0218(19) Uani 1 1 d . . . . .
C01B C 0.4602(9) 0.9600(6) 0.8630(5) 0.026(2) Uani 1 1 d . . . . .
C01C C 0.6336(10) 0.6423(8) 1.0382(6) 0.035(2) Uani 1 1 d . . . . .
H01C H 0.601077 0.623935 0.998410 0.042 Uiso 1 1 calc R . . . .
C01D C 0.5583(9) 0.5406(7) 0.6079(5) 0.029(2) Uani 1 1 d . . . . .
H01D H 0.567899 0.568843 0.571497 0.035 Uiso 1 1 calc R . . . .
C01E C 0.2356(10) 0.3672(7) 0.5004(6) 0.033(2) Uani 1 1 d . . . . .
H01E H 0.248066 0.302991 0.494154 0.039 Uiso 1 1 calc R . . . .
C01F C 0.6402(9) 1.0475(7) 0.8123(5) 0.029(2) Uani 1 1 d . . . . .
H01F H 0.700038 1.073914 0.794080 0.035 Uiso 1 1 calc R . . . .
C01G C 0.4813(7) 0.7552(6) 0.7152(4) 0.0192(17) Uani 1 1 d . . . . .
C01H C 0.4369(9) 0.7727(7) 0.4247(4) 0.025(2) Uani 1 1 d . . . . .
H01H H 0.429108 0.707255 0.405650 0.030 Uiso 1 1 calc R . . . .
C01I C 0.4504(9) 0.7250(6) 1.0693(5) 0.026(2) Uani 1 1 d . . . . .
H01I H 0.446845 0.790013 1.088994 0.031 Uiso 1 1 calc R . . . .
C01J C 0.1290(9) 0.5010(8) 0.4785(5) 0.032(2) Uani 1 1 d . . . . .
H01J H 0.070989 0.527488 0.456721 0.038 Uiso 1 1 calc R . . . .
C01K C 0.4549(9) 0.5397(6) 0.6332(5) 0.027(2) Uani 1 1 d . . . . .
C01L C 0.8284(9) 0.7414(8) 0.8192(6) 0.038(3) Uani 1 1 d . . . . .
H01L H 0.905692 0.741473 0.824307 0.045 Uiso 1 1 calc R . . . .
C01M C 0.6511(9) 0.7731(7) 0.6440(5) 0.029(2) Uani 1 1 d . . . . .
H01M H 0.611128 0.779437 0.606543 0.035 Uiso 1 1 calc R . . . .
C01N C 0.6356(9) 0.4563(8) 0.6904(6) 0.034(2) Uani 1 1 d . . . . .
H01N H 0.695968 0.428944 0.709397 0.040 Uiso 1 1 calc R . . . .
C01O C 0.3474(10) 0.8266(8) 0.3917(5) 0.032(2) Uani 1 1 d . . . . .
C01P C 0.7415(10) 0.6191(8) 1.0517(7) 0.040(3) Uani 1 1 d . . . . .
H01P H 0.780307 0.583673 1.021448 0.048 Uiso 1 1 calc R . . . .
C01Q C 0.2426(10) 1.1248(8) 0.9832(6) 0.036(2) Uani 1 1 d . . . . .
H01Q H 0.253603 1.189728 0.990492 0.043 Uiso 1 1 calc R . . . .
C01R C 0.3606(11) 0.9213(9) 0.3840(6) 0.042(3) Uani 1 1 d . . . . .
H01R H 0.426433 0.954118 0.397676 0.050 Uiso 1 1 calc R . . . .
C01S C 0.4406(10) 0.4943(7) 0.6876(5) 0.031(2) Uani 1 1 d . . . . .
H01S H 0.370812 0.491379 0.704197 0.037 Uiso 1 1 calc R . . . .
C01T C 0.6203(13) 0.7212(8) 1.1425(7) 0.048(4) Uani 1 1 d . . . . .
H01T H 0.580160 0.752884 1.173812 0.057 Uiso 1 1 calc R . . . .
C01U C 0.6264(11) 0.8485(8) 0.4590(7) 0.040(2) Uani 1 1 d . U . . .
H01U H 0.602004 0.863246 0.499253 0.048 Uiso 1 1 calc R . . . .
C01V C 0.3642(10) 0.6686(8) 1.1001(5) 0.030(2) Uani 1 1 d . . . . .
C01W C 0.5931(12) 0.7869(8) 0.3540(7) 0.047(3) Uani 1 1 d . . . . .
H01W H 0.544452 0.758232 0.322202 0.056 Uiso 1 1 calc R . . . .
C01X C 0.7685(9) 0.7762(9) 0.6488(6) 0.036(2) Uani 1 1 d . . . . .
H01X H 0.805931 0.785212 0.613056 0.043 Uiso 1 1 calc R . . . .
C01Y C 0.6480(9) 0.4996(8) 0.6367(5) 0.032(2) Uani 1 1 d . . . . .
H01Y H 0.717468 0.501215 0.619593 0.039 Uiso 1 1 calc R . . . .
C01Z C 0.6557(10) 1.0065(7) 0.8676(6) 0.033(2) Uani 1 1 d . . . . .
H01Z H 0.725973 1.009242 0.887954 0.039 Uiso 1 1 calc R . . . .
C020 C 0.5308(9) 0.4543(7) 0.7159(5) 0.029(2) Uani 1 1 d . . . . .
H020 H 0.521872 0.425744 0.752234 0.034 Uiso 1 1 calc R . . . .
C021 C 0.4471(9) 1.0048(7) 0.8076(5) 0.028(2) Uani 1 1 d . . . . .
H021 H 0.377546 1.004209 0.786541 0.033 Uiso 1 1 calc R . . . .
C022 C 0.1574(9) 1.0815(7) 1.0112(6) 0.032(2) Uani 1 1 d . . . . .
H022 H 0.112922 1.117577 1.038164 0.038 Uiso 1 1 calc R . . . .
C023 C 0.5564(11) 0.8051(8) 0.4137(6) 0.039(2) Uani 1 1 d . U . . .
C024 C 0.5349(11) 1.0482(7) 0.7853(5) 0.034(2) Uani 1 1 d . . . . .
H024 H 0.523259 1.079865 0.750032 0.041 Uiso 1 1 calc R . . . .
C025 C 0.2494(12) 0.7783(12) 0.3717(7) 0.050(3) Uani 1 1 d . . . . .
H025 H 0.240567 0.714737 0.376443 0.060 Uiso 1 1 calc R . . . .
C026 C 0.7377(11) 0.8720(11) 0.4458(8) 0.058(5) Uani 1 1 d . . . . .
H026 H 0.786285 0.900327 0.477797 0.069 Uiso 1 1 calc R . . . .
C027 C 0.3779(11) 0.5739(8) 1.1090(6) 0.040(3) Uani 1 1 d . . . . .
H027 H 0.441912 0.543260 1.096619 0.048 Uiso 1 1 calc R . . . .
C028 C -0.0998(11) 0.3656(10) 1.0292(8) 0.052(4) Uani 1 1 d . . . . .
H02A H -0.156012 0.343505 1.055309 0.063 Uiso 1 1 calc R . . . .
H02G H -0.137021 0.396956 0.996499 0.063 Uiso 1 1 calc R . . . .
C029 C 0.7664(9) 0.7289(8) 0.8683(6) 0.035(2) Uani 1 1 d . . . . .
H029 H 0.802186 0.717532 0.906040 0.042 Uiso 1 1 calc R . . . .
C02B C 0.2684(10) 0.7116(9) 1.1186(6) 0.039(3) Uani 1 1 d . . . . .
H02B H 0.256395 0.773797 1.111929 0.047 Uiso 1 1 calc R . . . .
C02C C 0.7946(14) 0.6484(11) 1.1114(9) 0.062(5) Uani 1 1 d . . . . .
H02C H 0.867836 0.633203 1.121043 0.075 Uiso 1 1 calc R . . . .
C02D C 0.7734(13) 0.8534(10) 0.3869(10) 0.068(5) Uani 1 1 d . . . . .
H02D H 0.845886 0.869686 0.378448 0.081 Uiso 1 1 calc R . . . .
C02E C 0.7025(16) 0.8106(10) 0.3399(10) 0.071(6) Uani 1 1 d . . . . .
H02E H 0.726156 0.797445 0.299364 0.086 Uiso 1 1 calc R . . . .
C02F C 0.7337(12) 0.6996(10) 1.1537(9) 0.054(4) Uani 1 1 d . . . . .
H02F H 0.768308 0.721942 1.192292 0.065 Uiso 1 1 calc R . . . .
C02G C 0.0970(13) 0.8700(10) 0.5262(7) 0.051(3) Uani 1 1 d . U . . .
H02J H 0.131041 0.904863 0.495562 0.062 Uiso 1 1 calc R . . . .
H02O H 0.155941 0.848226 0.553120 0.062 Uiso 1 1 calc R . . . .
C02H C 0.2003(14) 0.5701(13) 1.1564(7) 0.060(4) Uani 1 1 d . . . . .
H02H H 0.145691 0.537885 1.175384 0.072 Uiso 1 1 calc R . . . .
C02I C 0.2950(15) 0.5258(12) 1.1366(8) 0.061(4) Uani 1 1 d . . . . .
H02I H 0.303731 0.462646 1.141804 0.073 Uiso 1 1 calc R . . . .
C02K C 0.2718(16) 0.9669(13) 0.3547(9) 0.066(5) Uani 1 1 d . . . . .
H02K H 0.280397 1.030404 0.349829 0.080 Uiso 1 1 calc R . . . .
C02L C 0.1772(15) 0.9225(14) 0.3341(7) 0.064(5) Uani 1 1 d . . . . .
H02L H 0.121924 0.954053 0.313607 0.077 Uiso 1 1 calc R . . . .
C02M C 0.1609(13) 0.8282(15) 0.3431(9) 0.067(5) Uani 1 1 d . . . . .
H02M H 0.093131 0.797566 0.330785 0.081 Uiso 1 1 calc R . . . .
C02N C 0.1887(14) 0.6608(12) 1.1478(9) 0.063(4) Uani 1 1 d . . . . .
H02N H 0.125448 0.691356 1.161571 0.076 Uiso 1 1 calc R . . . .

loop_
_atom_site_aniso_label
_atom_site_aniso_U_11
_atom_site_aniso_U_22
_atom_site_aniso_U_33
_atom_site_aniso_U_23
_atom_site_aniso_U_13
_atom_site_aniso_U_12
Pd1 0.0139(4) 0.0237(4) 0.0240(4) 0.0102(3) 0.0018(3) 0.0016(3)
Cl1 0.0180(12) 0.0454(13) 0.0313(12) 0.0131(10) -0.0015(9) 0.0009(10)
Cl2 0.0178(12) 0.0504(14) 0.0312(12) 0.0135(10) 0.0081(9) -0.0022(10)
Cl04 0.049(2) 0.057(2) 0.116(4) 0.035(2) 0.000(2) 0.0025(17)
Cl05 0.0349(18) 0.0521(18) 0.109(3) 0.037(2) 0.0109(18) 0.0088(14)
Cl06 0.0357(19) 0.067(2) 0.128(4) 0.054(3) -0.004(2) 0.0020(16)
Cl07 0.057(2) 0.067(2) 0.113(4) 0.051(3) -0.009(2) 0.0075(18)
N2 0.013(4) 0.012(3) 0.027(4) 0.010(3) -0.008(3) -0.003(3)
N1 0.025(4) 0.017(3) 0.017(4) 0.003(3) 0.002(3) 0.000(3)
C00D 0.032(5) 0.024(4) 0.016(4) 0.009(3) 0.005(4) 0.003(4)
C00E 0.010(4) 0.029(4) 0.011(4) 0.006(3) 0.004(3) 0.000(3)
C00F 0.020(5) 0.028(4) 0.021(4) 0.004(3) -0.007(3) 0.004(4)
C00H 0.026(5) 0.018(4) 0.019(4) 0.008(3) 0.002(3) 0.008(3)
C00I 0.010(4) 0.029(4) 0.030(5) 0.007(4) -0.003(3) 0.006(3)
C00J 0.019(5) 0.022(4) 0.022(4) 0.011(3) 0.001(3) 0.003(3)
C00K 0.020(5) 0.018(4) 0.032(5) 0.004(3) 0.010(4) 0.001(3)
C00L 0.012(4) 0.025(4) 0.029(5) 0.003(4) -0.001(3) 0.002(3)
C00M 0.020(5) 0.024(4) 0.024(5) 0.001(4) -0.003(4) 0.009(4)
C00N 0.045(7) 0.022(4) 0.024(5) 0.008(4) 0.003(4) 0.000(4)
C00O 0.017(4) 0.019(4) 0.021(4) 0.012(3) 0.001(3) 0.005(3)
C00P 0.021(5) 0.025(4) 0.035(5) 0.009(4) -0.006(4) -0.003(4)
C00Q 0.025(5) 0.018(4) 0.035(5) 0.006(4) 0.009(4) 0.006(4)
C00R 0.015(4) 0.030(5) 0.018(4) 0.006(3) 0.003(3) -0.001(3)
C00S 0.023(5) 0.024(4) 0.024(4) 0.016(4) 0.006(4) -0.002(3)
C00T 0.022(5) 0.016(4) 0.030(5) 0.006(3) 0.002(4) 0.006(3)
C00U 0.023(5) 0.024(4) 0.025(5) 0.007(4) 0.002(4) -0.001(4)
C00V 0.026(5) 0.019(4) 0.032(5) 0.013(4) 0.009(4) 0.001(4)
C00W 0.027(6) 0.029(5) 0.043(6) 0.007(4) 0.011(4) 0.001(4)
C00X 0.027(5) 0.025(4) 0.025(5) 0.004(4) 0.007(4) 0.000(4)
C00Y 0.032(6) 0.015(4) 0.038(5) 0.008(4) 0.003(4) -0.002(4)
C00Z 0.029(6) 0.032(5) 0.040(6) 0.007(4) 0.004(4) -0.001(4)
C010 0.013(5) 0.033(5) 0.031(5) 0.016(4) 0.000(4) 0.004(4)
C011 0.025(5) 0.029(5) 0.036(6) -0.008(4) 0.011(4) -0.008(4)
C012 0.030(5) 0.021(4) 0.024(4) 0.010(3) 0.011(4) 0.008(4)
C013 0.035(6) 0.023(4) 0.041(6) 0.005(4) 0.011(5) 0.001(4)
C014 0.011(4) 0.021(4) 0.028(5) 0.005(3) 0.003(3) 0.001(3)
C015 0.033(6) 0.023(4) 0.030(5) -0.001(4) 0.002(4) 0.003(4)
C016 0.018(5) 0.022(4) 0.031(5) 0.011(4) -0.011(4) 0.006(3)
C017 0.027(6) 0.035(5) 0.026(5) 0.010(4) -0.001(4) 0.001(4)
C018 0.017(5) 0.040(6) 0.053(7) -0.002(5) 0.011(5) 0.000(4)
C019 0.020(5) 0.021(4) 0.028(5) 0.014(4) -0.004(4) 0.010(3)
C01A 0.021(5) 0.024(4) 0.021(4) 0.005(3) 0.003(3) -0.005(3)
C01B 0.032(6) 0.018(4) 0.030(5) 0.004(4) 0.001(4) 0.000(4)
C01C 0.035(6) 0.034(5) 0.040(6) 0.019(5) 0.010(5) 0.009(4)
C01D 0.032(6) 0.026(4) 0.033(5) 0.013(4) 0.010(4) 0.004(4)
C01E 0.037(6) 0.019(4) 0.042(6) 0.002(4) 0.006(5) 0.004(4)
C01F 0.025(5) 0.029(5) 0.033(5) 0.006(4) 0.001(4) 0.000(4)
C01G 0.010(4) 0.023(4) 0.026(5) 0.005(3) -0.003(3) 0.004(3)
C01H 0.038(6) 0.026(4) 0.012(4) 0.009(3) 0.006(4) 0.000(4)
C01I 0.035(6) 0.018(4) 0.026(5) 0.008(3) -0.009(4) 0.003(4)
C01J 0.023(5) 0.033(5) 0.040(6) 0.009(4) 0.000(4) 0.003(4)
C01K 0.030(6) 0.020(4) 0.031(5) 0.009(4) 0.003(4) 0.007(4)
C01L 0.015(5) 0.038(6) 0.060(8) 0.002(5) 0.000(5) 0.005(4)
C01M 0.036(6) 0.021(4) 0.030(5) -0.002(4) 0.010(4) -0.009(4)
C01N 0.017(5) 0.040(6) 0.043(6) 0.007(5) -0.010(4) 0.010(4)
C01O 0.032(6) 0.037(5) 0.030(5) 0.006(4) 0.008(4) 0.002(4)
C01P 0.025(6) 0.029(5) 0.073(9) 0.030(6) 0.006(5) 0.009(4)
C01Q 0.030(6) 0.026(5) 0.052(7) 0.002(5) 0.006(5) 0.002(4)
C01R 0.035(7) 0.043(6) 0.054(8) 0.033(6) 0.000(5) 0.010(5)
C01S 0.033(6) 0.020(4) 0.043(6) 0.014(4) 0.015(5) 0.008(4)
C01T 0.061(9) 0.027(5) 0.052(8) 0.006(5) -0.036(7) 0.009(5)
C01U 0.039(5) 0.032(4) 0.057(5) 0.029(4) 0.015(4) 0.009(3)
C01V 0.033(6) 0.035(5) 0.023(5) 0.011(4) -0.008(4) 0.003(4)
C01W 0.049(8) 0.029(5) 0.064(9) 0.002(5) 0.024(6) -0.004(5)
C01X 0.024(6) 0.046(6) 0.037(6) -0.002(5) 0.010(4) -0.005(5)
C01Y 0.015(5) 0.041(6) 0.042(6) 0.012(5) 0.003(4) 0.001(4)
C01Z 0.028(6) 0.030(5) 0.042(6) 0.013(4) 0.000(4) 0.004(4)
C020 0.033(6) 0.030(5) 0.023(5) 0.008(4) -0.002(4) -0.001(4)
C021 0.027(5) 0.025(4) 0.033(5) 0.010(4) -0.004(4) 0.004(4)
C022 0.026(5) 0.030(5) 0.041(6) 0.012(4) -0.003(4) 0.006(4)
C023 0.039(5) 0.030(4) 0.056(5) 0.030(4) 0.016(4) 0.009(3)
C024 0.053(7) 0.024(5) 0.026(5) 0.007(4) 0.001(5) 0.000(5)
C025 0.035(7) 0.066(9) 0.050(8) 0.014(7) -0.013(6) 0.004(6)
C026 0.023(6) 0.062(8) 0.101(13) 0.068(9) 0.008(6) 0.008(6)
C027 0.048(7) 0.027(5) 0.046(7) 0.013(5) -0.008(5) -0.003(5)
C028 0.026(7) 0.048(7) 0.087(11) 0.023(7) 0.008(6) 0.007(5)
C029 0.023(6) 0.032(5) 0.047(6) -0.002(5) -0.007(5) 0.010(4)
C02B 0.029(6) 0.045(6) 0.046(7) 0.014(5) -0.002(5) 0.007(5)
C02C 0.038(8) 0.056(8) 0.097(13) 0.032(9) -0.014(8) 0.002(7)
C02D 0.041(8) 0.042(7) 0.131(17) 0.038(9) 0.041(9) 0.010(6)
C02E 0.076(12) 0.035(7) 0.106(15) 0.005(8) 0.052(11) -0.013(7)
C02F 0.037(8) 0.044(7) 0.080(11) 0.010(7) -0.022(7) -0.002(6)
C02G 0.050(4) 0.051(4) 0.053(4) 0.009(2) 0.002(2) 0.001(2)
C02H 0.053(9) 0.081(11) 0.050(8) 0.031(8) 0.001(7) -0.017(8)
C02I 0.071(11) 0.058(9) 0.059(9) 0.036(7) -0.003(8) -0.021(8)
C02K 0.071(12) 0.064(10) 0.074(11) 0.044(9) 0.020(9) 0.024(9)
C02L 0.053(10) 0.101(13) 0.043(8) 0.027(8) -0.003(7) 0.029(9)
C02M 0.036(8) 0.096(13) 0.068(11) 0.009(9) -0.014(7) 0.011(8)
C02N 0.046(9) 0.066(9) 0.080(11) 0.011(8) 0.024(8) -0.006(7)

loop_
_atom_type_symbol
_atom_type_description
_atom_type_scat_dispersion_real
_atom_type_scat_dispersion_imag
_atom_type_scat_source
C C 0.0181 0.0091 'International Tables Vol C Tables 4.2.6.8 and 6.1.1.4'
H H 0.0000 0.0000 'International Tables Vol C Tables 4.2.6.8 and 6.1.1.4'
Cl Cl 0.3639 0.7018 'International Tables Vol C Tables 4.2.6.8 and 6.1.1.4'
N N 0.0311 0.0180 'International Tables Vol C Tables 4.2.6.8 and 6.1.1.4'
Pd Pd 0.1215 3.9337 'International Tables Vol C Tables 4.2.6.8 and 6.1.1.4'

loop_
_geom_angle_atom_site_label_1
_geom_angle_atom_site_label_2
_geom_angle_atom_site_label_3
_geom_angle
_geom_angle_site_symmetry_1
_geom_angle_site_symmetry_3
_geom_angle_publ_flag
Cl1 Pd1 Cl2 93.48(9) . . ?
N2 Pd1 Cl1 174.5(2) . . ?
N2 Pd1 Cl2 92.0(2) . . ?
N2 Pd1 N1 81.7(3) . . ?
N1 Pd1 Cl1 92.8(2) . . ?
N1 Pd1 Cl2 173.7(2) . . ?
C00J N2 Pd1 130.6(6) . . ?
C014 N2 Pd1 111.6(6) . . ?
C014 N2 C00J 117.8(8) . . ?
C00O N1 Pd1 130.3(6) . . ?
C01G N1 Pd1 111.1(6) . . ?
C01G N1 C00O 118.6(8) . . ?
C00E C00D H00D 119.8 . . ?
C00E C00D C01A 120.3(9) . . ?
C01A C00D H00D 119.8 . . ?
C00D C00E C012 122.8(8) . . ?
C00O C00E C00D 117.3(8) . . ?
C00O C00E C012 119.8(7) . . ?
C00L C00F H00F 119.1 . . ?
C00L C00F C00M 121.9(9) . . ?
C00M C00F H00F 119.1 . . ?
C00M C00H H00H 118.7 . . ?
C00M C00H C00R 122.5(9) . . ?
C00R C00H H00H 118.7 . . ?
C00L C00I H00I 104.4 . . ?
C00L C00I C019 110.9(8) . . ?
C019 C00I H00I 104.4 . . ?
C01B C00I H00I 104.4 . . ?
C01B C00I C00L 116.1(8) . . ?
C01B C00I C019 115.1(8) . . ?
N2 C00J C00R 118.5(8) . . ?
C00L C00J N2 118.8(8) . . ?
C00L C00J C00R 122.6(9) . . ?
C00Q C00K C01G 106.2(8) . . ?
C01M C00K C00Q 120.0(9) . . ?
C01M C00K C01G 133.8(10) . . ?
C00F C00L C00I 122.6(9) . . ?
C00F C00L C00J 118.1(9) . . ?
C00J C00L C00I 119.0(8) . . ?
C00F C00M C00H 118.5(9) . . ?
C00F C00M C01I 120.2(8) . . ?
C00H C00M C01I 121.3(9) . . ?
H00A C00N H00B 109.5 . . ?
H00A C00N H00C 109.5 . . ?
H00B C00N H00C 109.5 . . ?
C00R C00N H00A 109.5 . . ?
C00R C00N H00B 109.5 . . ?
C00R C00N H00C 109.5 . . ?
C00E C00O N1 118.2(8) . . ?
C00E C00O C010 122.8(8) . . ?
C010 C00O N1 119.0(8) . . ?
C01C C00P C01I 123.2(10) . . ?
C01T C00P C01C 119.1(12) . . ?
C01T C00P C01I 117.6(11) . . ?
C00X C00Q C00K 111.5(9) . . ?
C011 C00Q C00K 124.0(10) . . ?
C011 C00Q C00X 124.5(10) . . ?
C00H C00R C00J 115.7(9) . . ?
C00H C00R C00N 124.1(9) . . ?
C00J C00R C00N 120.2(8) . . ?
H00E C00S H00G 109.5 . . ?
H00E C00S H00J 109.5 . . ?
H00G C00S H00J 109.5 . . ?
C010 C00S H00E 109.5 . . ?
C010 C00S H00G 109.5 . . ?
C010 C00S H00J 109.5 . . ?
C00W C00T H00T 119.6 . . ?
C019 C00T H00T 119.6 . . ?
C019 C00T C00W 120.7(9) . . ?
C010 C00U H00U 118.4 . . ?
C010 C00U C01A 123.2(10) . . ?
C01A C00U H00U 118.4 . . ?
C00Y C00V C012 123.7(9) . . ?
C013 C00V C00Y 117.0(10) . . ?
C013 C00V C012 119.3(9) . . ?
C00T C00W H00W 120.2 . . ?
C022 C00W C00T 119.5(10) . . ?
C022 C00W H00W 120.2 . . ?
C00Q C00X C014 107.1(9) . . ?
C015 C00X C00Q 116.6(10) . . ?
C015 C00X C014 136.3(9) . . ?
C00V C00Y H00Y 119.1 . . ?
C01E C00Y C00V 121.9(10) . . ?
C01E C00Y H00Y 119.1 . . ?
C01E C00Z H00Z 121.2 . . ?
C01J C00Z H00Z 121.2 . . ?
C01J C00Z C01E 117.6(11) . . ?
C00O C010 C00S 118.5(8) . . ?
C00U C010 C00O 116.3(10) . . ?
C00U C010 C00S 125.1(9) . . ?
C00Q C011 C018 116.3(11) . . ?
C00Q C011 C01L 116.4(10) . . ?
C01L C011 C018 127.2(11) . . ?
C00E C012 H012 105.9 . . ?
C00V C012 C00E 110.9(8) . . ?
C00V C012 H012 105.9 . . ?
C00V C012 C01K 115.9(8) . . ?
C01K C012 C00E 111.7(8) . . ?
C01K C012 H012 105.9 . . ?
C00V C013 H013 119.5 . . ?
C01J C013 C00V 121.0(10) . . ?
C01J C013 H013 119.5 . . ?
N2 C014 C00X 134.4(9) . . ?
N2 C014 C01G 117.4(8) . . ?
C00X C014 C01G 108.2(8) . . ?
C00X C015 H015 120.5 . . ?
C00X C015 C029 119.0(10) . . ?
C029 C015 H015 120.5 . . ?
C019 C016 H016 120.3 . . ?
C01Q C016 H016 120.3 . . ?
C01Q C016 C019 119.5(10) . . ?
C01B C017 H017 120.5 . . ?
C01Z C017 H017 120.5 . . ?
C01Z C017 C01B 119.0(10) . . ?
C011 C018 H018 120.2 . . ?
C01X C018 C011 119.6(10) . . ?
C01X C018 H018 120.2 . . ?
C00T C019 C00I 119.4(8) . . ?
C00T C019 C016 119.1(9) . . ?
C016 C019 C00I 121.5(9) . . ?
C00D C01A C01H 117.5(8) . . ?
C00U C01A C00D 119.2(9) . . ?
C00U C01A C01H 123.2(9) . . ?
C017 C01B C00I 121.6(9) . . ?
C021 C01B C00I 120.3(9) . . ?
C021 C01B C017 118.1(10) . . ?
C00P C01C H01C 119.3 . . ?
C01P C01C C00P 121.3(12) . . ?
C01P C01C H01C 119.3 . . ?
C01K C01D H01D 119.9 . . ?
C01K C01D C01Y 120.3(10) . . ?
C01Y C01D H01D 119.9 . . ?
C00Y C01E C00Z 121.3(10) . . ?
C00Y C01E H01E 119.3 . . ?
C00Z C01E H01E 119.3 . . ?
C01Z C01F H01F 120.7 . . ?
C024 C01F H01F 120.7 . . ?
C024 C01F C01Z 118.5(10) . . ?
N1 C01G C00K 134.9(9) . . ?
N1 C01G C014 118.0(8) . . ?
C00K C01G C014 107.0(8) . . ?
C01A C01H H01H 106.1 . . ?
C01A C01H C01O 111.0(8) . . ?
C01A C01H C023 113.2(9) . . ?
C01O C01H H01H 106.1 . . ?
C01O C01H C023 113.7(8) . . ?
C023 C01H H01H 106.1 . . ?
C00M C01I C00P 114.0(9) . . ?
C00M C01I H01I 106.2 . . ?
C00M C01I C01V 111.3(8) . . ?
C00P C01I H01I 106.2 . . ?
C01V C01I C00P 112.4(8) . . ?
C01V C01I H01I 106.2 . . ?
C00Z C01J H01J 119.4 . . ?
C013 C01J C00Z 121.3(11) . . ?
C013 C01J H01J 119.4 . . ?
C01D C01K C012 123.1(9) . . ?
C01D C01K C01S 119.4(10) . . ?
C01S C01K C012 117.5(9) . . ?
C011 C01L H01L 119.6 . . ?
C029 C01L C011 120.8(11) . . ?
C029 C01L H01L 119.6 . . ?
C00K C01M H01M 122.1 . . ?
C00K C01M C01X 115.7(10) . . ?
C01X C01M H01M 122.1 . . ?
C01Y C01N H01N 120.4 . . ?
C01Y C01N C020 119.2(10) . . ?
C020 C01N H01N 120.4 . . ?
C01R C01O C01H 122.3(10) . . ?
C025 C01O C01H 117.2(11) . . ?
C025 C01O C01R 120.5(12) . . ?
C01C C01P H01P 119.6 . . ?
C01C C01P C02C 120.8(14) . . ?
C02C C01P H01P 119.6 . . ?
C016 C01Q H01Q 120.0 . . ?
C022 C01Q C016 120.0(10) . . ?
C022 C01Q H01Q 120.0 . . ?
C01O C01R H01R 120.6 . . ?
C01O C01R C02K 118.8(14) . . ?
C02K C01R H01R 120.6 . . ?
C01K C01S H01S 120.2 . . ?
C020 C01S C01K 119.6(10) . . ?
C020 C01S H01S 120.2 . . ?
C00P C01T H01T 121.1 . . ?
C00P C01T C02F 117.8(15) . . ?
C02F C01T H01T 121.1 . . ?
C023 C01U H01U 119.8 . . ?
C023 C01U C026 120.4(14) . . ?
C026 C01U H01U 119.8 . . ?
C027 C01V C01I 122.5(11) . . ?
C02B C01V C01I 118.7(10) . . ?
C02B C01V C027 118.8(12) . . ?
C023 C01W H01W 119.2 . . ?
C023 C01W C02E 121.7(16) . . ?
C02E C01W H01W 119.2 . . ?
C018 C01X C01M 124.3(10) . . ?
C018 C01X H01X 117.8 . . ?
C01M C01X H01X 117.8 . . ?
C01D C01Y H01Y 119.5 . . ?
C01N C01Y C01D 120.9(10) . . ?
C01N C01Y H01Y 119.5 . . ?
C017 C01Z H01Z 119.4 . . ?
C01F C01Z C017 121.2(11) . . ?
C01F C01Z H01Z 119.4 . . ?
C01N C020 H020 119.7 . . ?
C01S C020 C01N 120.6(10) . . ?
C01S C020 H020 119.7 . . ?
C01B C021 H021 119.8 . . ?
C024 C021 C01B 120.4(10) . . ?
C024 C021 H021 119.8 . . ?
C00W C022 C01Q 121.2(11) . . ?
C00W C022 H022 119.4 . . ?
C01Q C022 H022 119.4 . . ?
C01U C023 C01H 123.7(11) . . ?
C01U C023 C01W 118.8(13) . . ?
C01W C023 C01H 117.5(12) . . ?
C01F C024 H024 118.7 . . ?
C021 C024 C01F 122.6(10) . . ?
C021 C024 H024 118.7 . . ?
C01O C025 H025 120.7 . . ?
C01O C025 C02M 118.7(15) . . ?
C02M C025 H025 120.7 . . ?
C01U C026 H026 119.8 . . ?
C02D C026 C01U 120.4(17) . . ?
C02D C026 H026 119.8 . . ?
C01V C027 H027 120.2 . . ?
C02I C027 C01V 119.6(14) . . ?
C02I C027 H027 120.2 . . ?
Cl04 C028 H02A 109.6 . . ?
Cl04 C028 H02G 109.6 . . ?
Cl05 C028 Cl04 110.2(7) . . ?
Cl05 C028 H02A 109.6 . . ?
Cl05 C028 H02G 109.6 . . ?
H02A C028 H02G 108.1 . . ?
C015 C029 H029 118.8 . . ?
C01L C029 C015 122.4(11) . . ?
C01L C029 H029 118.8 . . ?
C01V C02B H02B 120.3 . . ?
C01V C02B C02N 119.4(13) . . ?
C02N C02B H02B 120.3 . . ?
C01P C02C H02C 121.5 . . ?
C02F C02C C01P 116.9(15) . . ?
C02F C02C H02C 121.5 . . ?
C026 C02D H02D 120.0 . . ?
C02E C02D C026 120.0(15) . . ?
C02E C02D H02D 120.0 . . ?
C01W C02E H02E 120.6 . . ?
C02D C02E C01W 118.8(17) . . ?
C02D C02E H02E 120.6 . . ?
C01T C02F H02F 118.0 . . ?
C02C C02F C01T 123.9(15) . . ?
C02C C02F H02F 118.0 . . ?
Cl06 C02G Cl07 110.1(8) . . ?
Cl06 C02G H02J 109.6 . . ?
Cl06 C02G H02O 109.6 . . ?
Cl07 C02G H02J 109.6 . . ?
Cl07 C02G H02O 109.6 . . ?
H02J C02G H02O 108.2 . . ?
C02I C02H H02H 120.8 . . ?
C02N C02H H02H 120.8 . . ?
C02N C02H C02I 118.4(14) . . ?
C027 C02I H02I 119.4 . . ?
C02H C02I C027 121.2(14) . . ?
C02H C02I H02I 119.4 . . ?
C01R C02K H02K 118.7 . . ?
C02L C02K C01R 122.5(16) . . ?
C02L C02K H02K 118.7 . . ?
C02K C02L H02L 120.2 . . ?
C02K C02L C02M 119.6(15) . . ?
C02M C02L H02L 120.2 . . ?
C025 C02M H02M 120.0 . . ?
C02L C02M C025 119.9(15) . . ?
C02L C02M H02M 120.0 . . ?
C02B C02N H02N 118.7 . . ?
C02H C02N C02B 122.5(16) . . ?
C02H C02N H02N 118.7 . . ?

loop_
_geom_bond_atom_site_label_1
_geom_bond_atom_site_label_2
_geom_bond_distance
_geom_bond_site_symmetry_2
_geom_bond_publ_flag
Pd1 Cl1 2.276(2) . ?
Pd1 Cl2 2.281(2) . ?
Pd1 N2 2.045(7) . ?
Pd1 N1 2.056(8) . ?
Cl04 C028 1.782(16) . ?
Cl05 C028 1.754(15) . ?
Cl06 C02G 1.756(15) . ?
Cl07 C02G 1.809(16) . ?
N2 C00J 1.408(12) . ?
N2 C014 1.293(12) . ?
N1 C00O 1.421(11) . ?
N1 C01G 1.288(13) . ?
C00D H00D 0.9300 . ?
C00D C00E 1.401(11) . ?
C00D C01A 1.407(12) . ?
C00E C00O 1.397(13) . ?
C00E C012 1.542(12) . ?
C00F H00F 0.9300 . ?
C00F C00L 1.373(13) . ?
C00F C00M 1.386(13) . ?
C00H H00H 0.9300 . ?
C00H C00M 1.390(13) . ?
C00H C00R 1.401(12) . ?
C00I H00I 0.9800 . ?
C00I C00L 1.519(13) . ?
C00I C019 1.547(13) . ?
C00I C01B 1.480(14) . ?
C00J C00L 1.396(13) . ?
C00J C00R 1.414(13) . ?
C00K C00Q 1.431(15) . ?
C00K C01G 1.474(13) . ?
C00K C01M 1.393(14) . ?
C00M C01I 1.514(13) . ?
C00N H00A 0.9600 . ?
C00N H00B 0.9600 . ?
C00N H00C 0.9600 . ?
C00N C00R 1.487(13) . ?
C00O C010 1.418(12) . ?
C00P C01C 1.404(16) . ?
C00P C01I 1.553(15) . ?
C00P C01T 1.389(15) . ?
C00Q C00X 1.430(13) . ?
C00Q C011 1.361(15) . ?
C00S H00E 0.9600 . ?
C00S H00G 0.9600 . ?
C00S H00J 0.9600 . ?
C00S C010 1.482(14) . ?
C00T H00T 0.9300 . ?
C00T C00W 1.403(14) . ?
C00T C019 1.390(14) . ?
C00U H00U 0.9300 . ?
C00U C010 1.369(14) . ?
C00U C01A 1.375(13) . ?
C00V C00Y 1.411(13) . ?
C00V C012 1.494(15) . ?
C00V C013 1.411(16) . ?
C00W H00W 0.9300 . ?
C00W C022 1.367(15) . ?
C00X C014 1.441(15) . ?
C00X C015 1.395(15) . ?
C00Y H00Y 0.9300 . ?
C00Y C01E 1.355(16) . ?
C00Z H00Z 0.9300 . ?
C00Z C01E 1.408(17) . ?
C00Z C01J 1.399(15) . ?
C011 C018 1.431(16) . ?
C011 C01L 1.420(18) . ?
C012 H012 0.9800 . ?
C012 C01K 1.528(14) . ?
C013 H013 0.9300 . ?
C013 C01J 1.381(16) . ?
C014 C01G 1.483(13) . ?
C015 H015 0.9300 . ?
C015 C029 1.403(16) . ?
C016 H016 0.9300 . ?
C016 C019 1.409(13) . ?
C016 C01Q 1.403(15) . ?
C017 H017 0.9300 . ?
C017 C01B 1.415(16) . ?
C017 C01Z 1.398(15) . ?
C018 H018 0.9300 . ?
C018 C01X 1.387(19) . ?
C01A C01H 1.512(12) . ?
C01B C021 1.415(14) . ?
C01C H01C 0.9300 . ?
C01C C01P 1.371(17) . ?
C01D H01D 0.9300 . ?
C01D C01K 1.382(15) . ?
C01D C01Y 1.390(16) . ?
C01E H01E 0.9300 . ?
C01F H01F 0.9300 . ?
C01F C01Z 1.387(15) . ?
C01F C024 1.367(17) . ?
C01H H01H 0.9800 . ?
C01H C01O 1.527(15) . ?
C01H C023 1.538(16) . ?
C01I H01I 0.9800 . ?
C01I C01V 1.521(15) . ?
C01J H01J 0.9300 . ?
C01K C01S 1.415(14) . ?
C01L H01L 0.9300 . ?
C01L C029 1.347(18) . ?
C01M H01M 0.9300 . ?
C01M C01X 1.410(16) . ?
C01N H01N 0.9300 . ?
C01N C01Y 1.380(16) . ?
C01N C020 1.399(16) . ?
C01O C01R 1.389(16) . ?
C01O C025 1.379(18) . ?
C01P H01P 0.9300 . ?
C01P C02C 1.42(2) . ?
C01Q H01Q 0.9300 . ?
C01Q C022 1.383(16) . ?
C01R H01R 0.9300 . ?
C01R C02K 1.42(2) . ?
C01S H01S 0.9300 . ?
C01S C020 1.383(16) . ?
C01T H01T 0.9300 . ?
C01T C02F 1.42(2) . ?
C01U H01U 0.9300 . ?
C01U C023 1.34(2) . ?
C01U C026 1.423(17) . ?
C01V C027 1.401(15) . ?
C01V C02B 1.373(17) . ?
C01W H01W 0.9300 . ?
C01W C023 1.376(19) . ?
C01W C02E 1.41(2) . ?
C01X H01X 0.9300 . ?
C01Y H01Y 0.9300 . ?
C01Z H01Z 0.9300 . ?
C020 H020 0.9300 . ?
C021 H021 0.9300 . ?
C021 C024 1.350(16) . ?
C022 H022 0.9300 . ?
C024 H024 0.9300 . ?
C025 H025 0.9300 . ?
C025 C02M 1.44(2) . ?
C026 H026 0.9300 . ?
C026 C02D 1.36(3) . ?
C027 H027 0.9300 . ?
C027 C02I 1.392(19) . ?
C028 H02A 0.9700 . ?
C028 H02G 0.9700 . ?
C029 H029 0.9300 . ?
C02B H02B 0.9300 . ?
C02B C02N 1.403(19) . ?
C02C H02C 0.9300 . ?
C02C C02F 1.36(3) . ?
C02D H02D 0.9300 . ?
C02D C02E 1.37(3) . ?
C02E H02E 0.9300 . ?
C02F H02F 0.9300 . ?
C02G H02J 0.9700 . ?
C02G H02O 0.9700 . ?
C02H H02H 0.9300 . ?
C02H C02I 1.38(3) . ?
C02H C02N 1.34(2) . ?
C02I H02I 0.9300 . ?
C02K H02K 0.9300 . ?
C02K C02L 1.32(3) . ?
C02L H02L 0.9300 . ?
C02L C02M 1.40(3) . ?
C02M H02M 0.9300 . ?
C02N H02N 0.9300 . ?

loop_
_smtbx_masks_void_nr
_smtbx_masks_void_average_x
_smtbx_masks_void_average_y
_smtbx_masks_void_average_z
_smtbx_masks_void_volume
_smtbx_masks_void_count_electrons
_smtbx_masks_void_content
1 -0.037 -0.243 0.248 303.1 92.3 ?
2 0.037 0.243 0.752 303.1 90.5 ?
3 0.382 0.750 0.247 16.0 1.1 ?
4 0.618 0.250 0.753 16.0 2.3 ?
